data_1560844
loop_
_publ_author_name
'Keil, Philip M.'
'Szilv\'asi, Tibor'
'Hadlington, Terrance J.'

_publ_section_title
;
 Reversible metathesis of ammonia in an acyclic germylene--Ni0 complex
;
_journal_issue 15
_journal_name_full 'Chemical Science'
_journal_page_first 5582
_journal_page_last 5590
_journal_paper_doi 10.1039/D1SC00450F
_journal_volume 12
_journal_year 2021
_chemical_formula_moiety 'C43 H45 Br Ge N P Si'
_chemical_formula_sum 'C43 H45 Br Ge N P Si'
_chemical_formula_weight 787.36
_space_group_crystal_system triclinic
_space_group_IT_number 2
_space_group_name_Hall '-P 1'
_space_group_name_H-M_alt 'P -1'
_atom_sites_solution_hydrogens geom
_audit_creation_method SHELXL-2018/3
_audit_update_record
;
2021-01-19 deposited with the CCDC.	2021-03-05 downloaded from the CCDC.
;
_cell_angle_alpha 79.10(3)
_cell_angle_beta 86.70(3)
_cell_angle_gamma 69.60(3)
_cell_formula_units_Z 2
_cell_length_a 11.330(2)
_cell_length_b 13.510(3)
_cell_length_c 13.610(3)
_cell_measurement_reflns_used 2000
_cell_measurement_temperature 150(2)
_cell_measurement_theta_max 32.5
_cell_measurement_theta_min 1.92
_cell_volume 1917.3(8)
_computing_structure_refinement 'SHELXL-2018/3 (Sheldrick, 2018)'
_diffrn_ambient_temperature 150(2)
_diffrn_detector Pilatus300K
_diffrn_detector_area_resol_mean 5.81
_diffrn_measured_fraction_theta_full 0.983
_diffrn_measured_fraction_theta_max 0.981
_diffrn_measurement_device_type 'STOE StadiVari'
_diffrn_measurement_method '\w scans'
_diffrn_radiation_collimation '0.6 mm diameter'
_diffrn_radiation_monochromator 'Graded multilayer mirror'
_diffrn_radiation_type 'Mo K\a'
_diffrn_radiation_wavelength 0.71073
_diffrn_reflns_av_R_equivalents 0.0636
_diffrn_reflns_av_unetI/netI 0.0742
_diffrn_reflns_Laue_measured_fraction_full 0.983
_diffrn_reflns_Laue_measured_fraction_max 0.981
_diffrn_reflns_limit_h_max 13
_diffrn_reflns_limit_h_min -13
_diffrn_reflns_limit_k_max 16
_diffrn_reflns_limit_k_min -16
_diffrn_reflns_limit_l_max 16
_diffrn_reflns_limit_l_min -16
_diffrn_reflns_number 16584
_diffrn_reflns_point_group_measured_fraction_full 0.983
_diffrn_reflns_point_group_measured_fraction_max 0.981
_diffrn_reflns_theta_full 25.242
_diffrn_reflns_theta_max 25.999
_diffrn_reflns_theta_min 2.918
_diffrn_source 'Genix 3D HF Mo'
_diffrn_source_current 1.000
_diffrn_source_power 0.050
_diffrn_source_voltage 50
_exptl_absorpt_coefficient_mu 1.945
_exptl_absorpt_correction_T_max 1.000
_exptl_absorpt_correction_T_min 0.698
_exptl_absorpt_correction_type empirical
_exptl_absorpt_process_details 'STOE X-AREA 1.76'
_exptl_crystal_colour colourless
_exptl_crystal_density_diffrn 1.364
_exptl_crystal_description block
_exptl_crystal_F_000 812
_exptl_crystal_size_max 0.18
_exptl_crystal_size_mid 0.15
_exptl_crystal_size_min 0.15
_refine_diff_density_max 0.793
_refine_diff_density_min -1.117
_refine_diff_density_rms 0.150
_refine_ls_extinction_method none
_refine_ls_goodness_of_fit_ref 1.057
_refine_ls_hydrogen_treatment constr
_refine_ls_matrix_type full
_refine_ls_number_parameters 437
_refine_ls_number_reflns 7387
_refine_ls_number_restraints 0
_refine_ls_restrained_S_all 1.057
_refine_ls_R_factor_all 0.0848
_refine_ls_R_factor_gt 0.0513
_refine_ls_shift/su_max 0.001
_refine_ls_shift/su_mean 0.000
_refine_ls_structure_factor_coef Fsqd
_refine_ls_weighting_details 'w=1/[\s^2^(Fo^2^)+(0.0817P)^2^+4.2187P] where P=(Fo^2^+2Fc^2^)/3'
_refine_ls_weighting_scheme calc
_refine_ls_wR_factor_gt 0.1293
_refine_ls_wR_factor_ref 0.1598
_reflns_Friedel_coverage 0.000
_reflns_number_gt 5314
_reflns_number_total 7387
_reflns_threshold_expression 'I > 2\s(I)'
_cod_data_source_file d1sc00450f2.cif
_cod_data_source_block compound_3a
_cod_depositor_comments 'Adding full bibliography for 1560843--1560857.cif.'
_cod_database_code 1560844
_shelx_shelxl_version_number 2018/3
_shelx_space_group_comment
;
The symmetry employed for this shelxl refinement is uniquely defined
by the following loop, which should always be used as a source of
symmetry information in preference to the above space-group names.
They are only intended as comments.
;

loop_
_space_group_symop_operation_xyz
'x, y, z'
'-x, -y, -z'

loop_
_atom_site_label
_atom_site_type_symbol
_atom_site_fract_x
_atom_site_fract_y
_atom_site_fract_z
_atom_site_U_iso_or_equiv
_atom_site_adp_type
_atom_site_occupancy
_atom_site_site_symmetry_order
_atom_site_calc_flag
_atom_site_refinement_flags_posn
_atom_site_refinement_flags_adp
_atom_site_refinement_flags_occupancy
_atom_site_disorder_assembly
_atom_site_disorder_group
Ge1 Ge 0.58149(5) 0.43757(4) 0.39119(3) 0.01807(15) Uani 1 1 d . . . . .
Br1 Br 0.71703(5) 0.54668(4) 0.32150(4) 0.02668(16) Uani 1 1 d . . . . .
P3 P 0.42643(11) 0.56210(10) 0.26585(9) 0.0167(3) Uani 1 1 d . . . . .
Si1 Si 0.58547(12) 0.37085(10) 0.17319(9) 0.0168(3) Uani 1 1 d . . . . .
N1 N 0.6103(4) 0.3387(3) 0.3012(3) 0.0154(8) Uani 1 1 d . . . . .
C32 C 0.3863(4) 0.7062(4) 0.2540(3) 0.0179(10) Uani 1 1 d . . . . .
C7 C 0.8851(5) 0.2292(4) 0.3417(4) 0.0222(10) Uani 1 1 d . . . . .
H7 H 0.842264 0.301792 0.300912 0.027 Uiso 1 1 calc R U . . .
C19 C 0.4945(5) 0.2958(4) 0.1250(3) 0.0196(10) Uani 1 1 d . . . . .
C26 C 0.2795(5) 0.5356(4) 0.2875(4) 0.0213(10) Uani 1 1 d . . . . .
C31 C 0.2486(5) 0.5057(4) 0.3858(4) 0.0250(11) Uani 1 1 d . . . . .
H31 H 0.302808 0.500738 0.438630 0.030 Uiso 1 1 calc R U . . .
C2 C 0.7903(5) 0.1705(4) 0.3608(3) 0.0201(10) Uani 1 1 d . . . . .
C23 C 0.3178(6) 0.2951(5) 0.0291(4) 0.0346(13) Uani 1 1 d . . . . .
H23 H 0.242657 0.333716 -0.008906 0.042 Uiso 1 1 calc R U . . .
C1 C 0.6592(5) 0.2257(4) 0.3492(3) 0.0186(10) Uani 1 1 d . . . . .
C34 C 0.3720(6) 0.8810(4) 0.1612(4) 0.0341(13) Uani 1 1 d . . . . .
H34 H 0.383757 0.924822 0.100774 0.041 Uiso 1 1 calc R U . . .
C3 C 0.8332(5) 0.0609(4) 0.3980(4) 0.0268(11) Uani 1 1 d . . . . .
H3 H 0.921118 0.023299 0.406800 0.032 Uiso 1 1 calc R U . . .
C27 C 0.1996(5) 0.5432(4) 0.2102(4) 0.0257(11) Uani 1 1 d . . . . .
H27 H 0.219788 0.565038 0.142699 0.031 Uiso 1 1 calc R U . . .
C13 C 0.7371(5) 0.3436(4) 0.0990(3) 0.0206(10) Uani 1 1 d . . . . .
C16 C 0.9707(5) 0.2913(5) 0.0025(4) 0.0325(13) Uani 1 1 d . . . . .
H16 H 1.050221 0.273034 -0.029517 0.039 Uiso 1 1 calc R U . . .
C24 C 0.3821(5) 0.3505(4) 0.0683(4) 0.0252(11) Uani 1 1 d . . . . .
H24 H 0.349595 0.426719 0.056565 0.030 Uiso 1 1 calc R U . . .
C20 C 0.5381(5) 0.1838(4) 0.1398(4) 0.0241(11) Uani 1 1 d . . . . .
H20 H 0.613681 0.144564 0.176929 0.029 Uiso 1 1 calc R U . . .
C17 C 0.8918(5) 0.2347(5) -0.0039(4) 0.0323(13) Uani 1 1 d . . . . .
H17 H 0.916545 0.178155 -0.041251 0.039 Uiso 1 1 calc R U . . .
C25 C 0.4951(4) 0.5221(4) 0.1502(3) 0.0194(10) Uani 1 1 d . . . . .
H25A H 0.552991 0.561236 0.124250 0.023 Uiso 1 1 calc R U . . .
H25B H 0.427898 0.540199 0.099665 0.023 Uiso 1 1 calc R U . . .
C14 C 0.8192(5) 0.3997(4) 0.1045(4) 0.0240(11) Uani 1 1 d . . . . .
H14 H 0.795807 0.455826 0.142352 0.029 Uiso 1 1 calc R U . . .
C28 C 0.0901(5) 0.5186(5) 0.2318(4) 0.0330(13) Uani 1 1 d . . . . .
H28 H 0.036019 0.523131 0.179102 0.040 Uiso 1 1 calc R U . . .
C18 C 0.7760(5) 0.2602(4) 0.0442(4) 0.0272(11) Uani 1 1 d . . . . .
H18 H 0.722721 0.220352 0.039721 0.033 Uiso 1 1 calc R U . . .
C10 C 0.4320(5) 0.2300(4) 0.3882(4) 0.0256(11) Uani 1 1 d . . . . .
H10 H 0.412080 0.303680 0.347370 0.031 Uiso 1 1 calc R U . . .
C33 C 0.4032(5) 0.7716(4) 0.1661(4) 0.0280(12) Uani 1 1 d . . . . .
H33 H 0.436590 0.740771 0.108818 0.034 Uiso 1 1 calc R U . . .
C11 C 0.4019(5) 0.2413(4) 0.4975(4) 0.0289(12) Uani 1 1 d . . . . .
H11A H 0.429106 0.170035 0.539991 0.043 Uiso 1 1 calc R U . . .
H11B H 0.310972 0.276397 0.504456 0.043 Uiso 1 1 calc R U . . .
H11C H 0.446366 0.284804 0.517884 0.043 Uiso 1 1 calc R U . . .
C6 C 0.5730(5) 0.1712(4) 0.3819(3) 0.0207(10) Uani 1 1 d . . . . .
C30 C 0.1388(5) 0.4832(4) 0.4073(4) 0.0334(13) Uani 1 1 d . . . . .
H30 H 0.116847 0.464513 0.474980 0.040 Uiso 1 1 calc R U . . .
C37 C 0.3384(5) 0.7528(4) 0.3365(4) 0.0297(12) Uani 1 1 d . . . . .
H37 H 0.326283 0.709199 0.396919 0.036 Uiso 1 1 calc R U . . .
C15 C 0.9338(5) 0.3750(5) 0.0557(4) 0.0294(12) Uani 1 1 d . . . . .
H15 H 0.987079 0.415294 0.058785 0.035 Uiso 1 1 calc R U . . .
C12 C 0.3479(5) 0.1769(5) 0.3506(4) 0.0331(13) Uani 1 1 d . . . . .
H12A H 0.365643 0.172193 0.279921 0.050 Uiso 1 1 calc R U . . .
H12B H 0.259263 0.219980 0.357761 0.050 Uiso 1 1 calc R U . . .
H12C H 0.365231 0.104588 0.389935 0.050 Uiso 1 1 calc R U . . .
C5 C 0.6222(6) 0.0608(4) 0.4161(4) 0.0295(12) Uani 1 1 d . . . . .
H5 H 0.565962 0.022492 0.435688 0.035 Uiso 1 1 calc R U . . .
C35 C 0.3236(6) 0.9267(5) 0.2442(4) 0.0350(13) Uani 1 1 d . . . . .
H35 H 0.301418 1.001884 0.240635 0.042 Uiso 1 1 calc R U . . .
C29 C 0.0604(5) 0.4877(4) 0.3301(5) 0.0350(14) Uani 1 1 d . . . . .
H29 H -0.013322 0.469579 0.344903 0.042 Uiso 1 1 calc R U . . .
C4 C 0.7501(6) 0.0055(4) 0.4225(4) 0.0312(13) Uani 1 1 d . . . . .
H4 H 0.781077 -0.070275 0.443586 0.037 Uiso 1 1 calc R U . . .
C36 C 0.3075(6) 0.8627(5) 0.3322(4) 0.0349(13) Uani 1 1 d . . . . .
H36 H 0.275604 0.893652 0.389700 0.042 Uiso 1 1 calc R U . . .
C9 C 1.0012(5) 0.1704(5) 0.2839(4) 0.0338(13) Uani 1 1 d . . . . .
H9A H 1.052407 0.104205 0.327029 0.051 Uiso 1 1 calc R U . . .
H9B H 1.051441 0.216907 0.263281 0.051 Uiso 1 1 calc R U . . .
H9C H 0.973776 0.152791 0.224492 0.051 Uiso 1 1 calc R U . . .
C21 C 0.4740(6) 0.1277(5) 0.1016(4) 0.0323(13) Uani 1 1 d . . . . .
H21 H 0.505532 0.051443 0.113784 0.039 Uiso 1 1 calc R U . . .
C22 C 0.3636(6) 0.1835(5) 0.0456(4) 0.0375(14) Uani 1 1 d . . . . .
H22 H 0.320198 0.145573 0.018930 0.045 Uiso 1 1 calc R U . . .
C8 C 0.9268(6) 0.2446(5) 0.4420(4) 0.0343(13) Uani 1 1 d . . . . .
H8A H 0.853395 0.287772 0.475566 0.051 Uiso 1 1 calc R U . . .
H8B H 0.988436 0.281382 0.429392 0.051 Uiso 1 1 calc R U . . .
H8C H 0.965112 0.174298 0.484690 0.051 Uiso 1 1 calc R U . . .
C42 C 0.9928(7) -0.1228(6) 0.2330(5) 0.0484(17) Uani 1 1 d . . . . .
H42 H 1.068494 -0.110961 0.243956 0.058 Uiso 1 1 calc R U . . .
C41 C 0.9088(8) -0.0525(5) 0.1624(5) 0.055(2) Uani 1 1 d . . . . .
H41 H 0.925210 0.008315 0.125228 0.066 Uiso 1 1 calc R U . . .
C43 C 0.9704(7) -0.2093(6) 0.2879(5) 0.0491(17) Uani 1 1 d . . . . .
H43 H 1.030217 -0.258413 0.336082 0.059 Uiso 1 1 calc R U . . .
C38 C 0.8588(8) -0.2247(6) 0.2723(6) 0.060(2) Uani 1 1 d . . . . .
H38 H 0.841396 -0.284056 0.311358 0.073 Uiso 1 1 calc R U . . .
C39 C 0.7740(8) -0.1563(8) 0.2023(7) 0.071(2) Uani 1 1 d . . . . .
H39 H 0.697440 -0.167198 0.192320 0.085 Uiso 1 1 calc R U . . .
C40 C 0.8006(8) -0.0705(7) 0.1457(6) 0.068(2) Uani 1 1 d . . . . .
H40 H 0.743407 -0.023640 0.094654 0.082 Uiso 1 1 calc R U . . .

loop_
_atom_site_aniso_label
_atom_site_aniso_U_11
_atom_site_aniso_U_22
_atom_site_aniso_U_33
_atom_site_aniso_U_23
_atom_site_aniso_U_13
_atom_site_aniso_U_12
Ge1 0.0175(3) 0.0191(3) 0.0183(3) -0.0038(2) 0.00047(19) -0.0070(2)
Br1 0.0208(3) 0.0291(3) 0.0361(3) -0.0096(2) 0.0026(2) -0.0144(2)
P3 0.0153(6) 0.0172(6) 0.0191(6) -0.0037(5) 0.0017(4) -0.0077(5)
Si1 0.0165(6) 0.0173(7) 0.0180(6) -0.0026(5) 0.0024(5) -0.0081(5)
N1 0.0144(19) 0.0124(19) 0.0176(18) -0.0016(15) 0.0014(15) -0.0032(16)
C32 0.015(2) 0.017(2) 0.022(2) -0.0035(19) -0.0002(18) -0.0050(19)
C7 0.017(2) 0.019(3) 0.026(3) -0.004(2) 0.0024(19) -0.002(2)
C19 0.022(3) 0.023(3) 0.018(2) -0.0065(19) 0.0058(19) -0.014(2)
C26 0.020(3) 0.024(3) 0.023(2) -0.010(2) 0.0043(19) -0.010(2)
C31 0.020(3) 0.029(3) 0.024(3) -0.003(2) 0.000(2) -0.007(2)
C2 0.018(2) 0.024(3) 0.017(2) -0.0071(19) 0.0029(18) -0.005(2)
C23 0.031(3) 0.042(4) 0.036(3) -0.007(3) -0.007(2) -0.018(3)
C1 0.024(3) 0.016(2) 0.017(2) -0.0036(18) 0.0035(19) -0.008(2)
C34 0.048(4) 0.017(3) 0.039(3) -0.001(2) 0.006(3) -0.016(3)
C3 0.023(3) 0.020(3) 0.030(3) -0.003(2) 0.008(2) -0.001(2)
C27 0.022(3) 0.034(3) 0.024(2) -0.010(2) 0.003(2) -0.010(2)
C13 0.022(3) 0.028(3) 0.011(2) 0.0031(19) -0.0013(18) -0.010(2)
C16 0.024(3) 0.039(3) 0.031(3) -0.007(2) 0.011(2) -0.007(3)
C24 0.023(3) 0.030(3) 0.025(3) -0.006(2) 0.002(2) -0.012(2)
C20 0.030(3) 0.022(3) 0.022(2) -0.005(2) 0.004(2) -0.012(2)
C17 0.027(3) 0.035(3) 0.029(3) -0.011(2) 0.011(2) -0.003(3)
C25 0.017(2) 0.023(3) 0.021(2) -0.0032(19) 0.0033(18) -0.012(2)
C14 0.022(3) 0.020(3) 0.029(3) -0.009(2) 0.006(2) -0.004(2)
C28 0.018(3) 0.041(3) 0.044(3) -0.013(3) -0.004(2) -0.012(3)
C18 0.029(3) 0.025(3) 0.030(3) -0.009(2) 0.007(2) -0.011(2)
C10 0.024(3) 0.023(3) 0.033(3) -0.002(2) 0.003(2) -0.013(2)
C33 0.041(3) 0.021(3) 0.025(3) -0.005(2) 0.003(2) -0.014(2)
C11 0.028(3) 0.026(3) 0.034(3) -0.007(2) 0.010(2) -0.012(2)
C6 0.025(3) 0.017(2) 0.021(2) -0.0040(19) 0.004(2) -0.009(2)
C30 0.022(3) 0.029(3) 0.041(3) 0.004(2) 0.008(2) -0.005(2)
C37 0.034(3) 0.024(3) 0.029(3) -0.001(2) 0.002(2) -0.009(2)
C15 0.025(3) 0.038(3) 0.028(3) -0.001(2) 0.004(2) -0.018(3)
C12 0.028(3) 0.047(4) 0.032(3) -0.009(3) 0.008(2) -0.023(3)
C5 0.039(3) 0.024(3) 0.030(3) -0.009(2) 0.010(2) -0.017(3)
C35 0.045(4) 0.022(3) 0.044(3) -0.007(2) -0.002(3) -0.017(3)
C29 0.016(3) 0.027(3) 0.059(4) 0.002(3) 0.003(3) -0.010(2)
C4 0.042(3) 0.013(3) 0.032(3) 0.003(2) 0.008(2) -0.007(2)
C36 0.047(4) 0.029(3) 0.034(3) -0.017(2) 0.009(3) -0.014(3)
C9 0.024(3) 0.036(3) 0.040(3) -0.007(3) 0.008(2) -0.011(3)
C21 0.044(3) 0.035(3) 0.030(3) -0.010(2) 0.009(2) -0.028(3)
C22 0.040(4) 0.042(4) 0.044(3) -0.020(3) 0.002(3) -0.026(3)
C8 0.032(3) 0.041(3) 0.030(3) -0.004(2) -0.005(2) -0.013(3)
C42 0.039(4) 0.059(5) 0.054(4) -0.026(4) 0.003(3) -0.017(3)
C41 0.080(6) 0.028(4) 0.048(4) -0.016(3) 0.008(4) -0.003(4)
C43 0.052(4) 0.042(4) 0.041(4) -0.016(3) -0.004(3) 0.004(3)
C38 0.073(6) 0.044(4) 0.070(5) -0.022(4) 0.019(4) -0.024(4)
C39 0.044(5) 0.080(6) 0.100(7) -0.049(6) 0.000(5) -0.019(5)
C40 0.061(5) 0.058(5) 0.066(5) -0.032(4) -0.022(4) 0.017(4)

loop_
_atom_type_symbol
_atom_type_description
_atom_type_scat_dispersion_real
_atom_type_scat_dispersion_imag
_atom_type_scat_source
C C 0.0033 0.0016 'International Tables Vol C Tables 4.2.6.8 and 6.1.1.4'
H H 0.0000 0.0000 'International Tables Vol C Tables 4.2.6.8 and 6.1.1.4'
N N 0.0061 0.0033 'International Tables Vol C Tables 4.2.6.8 and 6.1.1.4'
Si Si 0.0817 0.0704 'International Tables Vol C Tables 4.2.6.8 and 6.1.1.4'
P P 0.1023 0.0942 'International Tables Vol C Tables 4.2.6.8 and 6.1.1.4'
Ge Ge 0.1547 1.8001 'International Tables Vol C Tables 4.2.6.8 and 6.1.1.4'
Br Br -0.2901 2.4595 'International Tables Vol C Tables 4.2.6.8 and 6.1.1.4'

loop_
_geom_angle_atom_site_label_1
_geom_angle_atom_site_label_2
_geom_angle_atom_site_label_3
_geom_angle
_geom_angle_site_symmetry_1
_geom_angle_site_symmetry_3
_geom_angle_publ_flag
N1 Ge1 P3 84.99(12) . . ?
N1 Ge1 Br1 103.02(11) . . ?
P3 Ge1 Br1 84.73(4) . . ?
C25 P3 C32 109.0(2) . . ?
C25 P3 C26 109.7(2) . . ?
C32 P3 C26 106.4(2) . . ?
C25 P3 Ge1 102.39(17) . . ?
C32 P3 Ge1 120.66(16) . . ?
C26 P3 Ge1 108.36(17) . . ?
N1 Si1 C19 114.00(19) . . ?
N1 Si1 C13 113.2(2) . . ?
C19 Si1 C13 105.8(2) . . ?
N1 Si1 C25 103.5(2) . . ?
C19 Si1 C25 111.4(2) . . ?
C13 Si1 C25 109.0(2) . . ?
C1 N1 Si1 119.2(3) . . ?
C1 N1 Ge1 114.3(3) . . ?
Si1 N1 Ge1 126.5(2) . . ?
C37 C32 C33 118.6(5) . . ?
C37 C32 P3 118.4(4) . . ?
C33 C32 P3 123.0(4) . . ?
C2 C7 C9 112.7(4) . . ?
C2 C7 C8 109.8(4) . . ?
C9 C7 C8 109.9(4) . . ?
C20 C19 C24 116.8(4) . . ?
C20 C19 Si1 121.5(4) . . ?
C24 C19 Si1 121.7(4) . . ?
C31 C26 C27 119.8(4) . . ?
C31 C26 P3 117.3(4) . . ?
C27 C26 P3 122.9(4) . . ?
C30 C31 C26 120.2(5) . . ?
C3 C2 C1 118.8(4) . . ?
C3 C2 C7 119.1(4) . . ?
C1 C2 C7 122.0(4) . . ?
C22 C23 C24 120.0(5) . . ?
C2 C1 C6 120.3(4) . . ?
C2 C1 N1 120.6(4) . . ?
C6 C1 N1 119.0(4) . . ?
C35 C34 C33 120.1(5) . . ?
C4 C3 C2 121.2(5) . . ?
C26 C27 C28 120.0(5) . . ?
C18 C13 C14 117.6(4) . . ?
C18 C13 Si1 120.9(4) . . ?
C14 C13 Si1 121.3(4) . . ?
C17 C16 C15 119.9(5) . . ?
C23 C24 C19 121.7(5) . . ?
C21 C20 C19 122.0(5) . . ?
C16 C17 C18 120.2(5) . . ?
P3 C25 Si1 109.6(2) . . ?
C15 C14 C13 121.3(5) . . ?
C29 C28 C27 120.0(5) . . ?
C17 C18 C13 121.0(5) . . ?
C6 C10 C11 107.5(4) . . ?
C6 C10 C12 115.3(4) . . ?
C11 C10 C12 110.0(4) . . ?
C34 C33 C32 120.7(5) . . ?
C5 C6 C1 117.8(5) . . ?
C5 C6 C10 119.5(4) . . ?
C1 C6 C10 122.5(4) . . ?
C31 C30 C29 120.2(5) . . ?
C32 C37 C36 120.9(5) . . ?
C14 C15 C16 119.9(5) . . ?
C4 C5 C6 121.9(5) . . ?
C36 C35 C34 119.9(5) . . ?
C28 C29 C30 119.8(5) . . ?
C5 C4 C3 119.6(5) . . ?
C35 C36 C37 119.8(5) . . ?
C20 C21 C22 120.1(5) . . ?
C23 C22 C21 119.4(5) . . ?
C43 C42 C41 121.4(7) . . ?
C42 C41 C40 119.2(7) . . ?
C42 C43 C38 118.8(7) . . ?
C39 C38 C43 121.1(8) . . ?
C38 C39 C40 118.9(8) . . ?
C41 C40 C39 120.6(8) . . ?

loop_
_geom_bond_atom_site_label_1
_geom_bond_atom_site_label_2
_geom_bond_distance
_geom_bond_site_symmetry_2
_geom_bond_publ_flag
Ge1 N1 1.913(4) . ?
Ge1 P3 2.4548(17) . ?
Ge1 Br1 2.5125(10) . ?
P3 C25 1.806(5) . ?
P3 C32 1.815(5) . ?
P3 C26 1.818(5) . ?
Si1 N1 1.729(4) . ?
Si1 C19 1.892(5) . ?
Si1 C13 1.899(5) . ?
Si1 C25 1.912(5) . ?
N1 C1 1.462(6) . ?
C32 C37 1.382(7) . ?
C32 C33 1.394(7) . ?
C7 C2 1.528(7) . ?
C7 C9 1.539(7) . ?
C7 C8 1.542(7) . ?
C19 C20 1.397(7) . ?
C19 C24 1.416(7) . ?
C26 C31 1.385(7) . ?
C26 C27 1.393(7) . ?
C31 C30 1.383(7) . ?
C2 C3 1.388(7) . ?
C2 C1 1.414(7) . ?
C23 C22 1.390(8) . ?
C23 C24 1.397(7) . ?
C1 C6 1.422(6) . ?
C34 C35 1.383(8) . ?
C34 C33 1.384(7) . ?
C3 C4 1.386(7) . ?
C27 C28 1.394(7) . ?
C13 C18 1.397(7) . ?
C13 C14 1.403(7) . ?
C16 C17 1.379(8) . ?
C16 C15 1.386(8) . ?
C20 C21 1.395(7) . ?
C17 C18 1.393(7) . ?
C14 C15 1.386(7) . ?
C28 C29 1.382(8) . ?
C10 C6 1.522(7) . ?
C10 C11 1.530(7) . ?
C10 C12 1.534(7) . ?
C6 C5 1.392(7) . ?
C30 C29 1.395(8) . ?
C37 C36 1.393(8) . ?
C5 C4 1.379(8) . ?
C35 C36 1.381(8) . ?
C21 C22 1.397(9) . ?
C42 C43 1.358(10) . ?
C42 C41 1.364(10) . ?
C41 C40 1.370(11) . ?
C43 C38 1.384(11) . ?
C38 C39 1.357(12) . ?
C39 C40 1.381(13) . ?
